data_7208134
loop_
_publ_author_name
'Chien, Ching-Ting'
'Lin, Chih-Chun'
'Watanabe, Motonori'
'Lin, Yan-Duo'
'Chao, Ting-Han'
'Chiang, Ta-chung'
'Huang, Xin-Hua'
'Wen, Yuh-Sheng'
'Tu, Chih-Hsin'
'Sun, Chia-Hsing'
'Chow, Tahsin J.'

_publ_section_title
;
 Tetracene-based field-effect transistors using solution processes
;
_journal_issue 26
_journal_name_full 'Journal of Materials Chemistry'
_journal_page_first 13070
_journal_paper_doi 10.1039/c2jm31134h
_journal_volume 22
_journal_year 2012
_chemical_formula_moiety 'C22 H18 O2'
_chemical_formula_sum 'C22 H18 O2'
_chemical_formula_weight 314.36
_chemical_name_systematic
;
?
;
_space_group_IT_number 2
_symmetry_cell_setting triclinic
_symmetry_space_group_name_Hall '-P 1'
_symmetry_space_group_name_H-M 'P -1'
_atom_sites_solution_hydrogens geom
_atom_sites_solution_primary direct
_atom_sites_solution_secondary difmap
_cell_angle_alpha 102.711(2)
_cell_angle_beta 102.324(2)
_cell_angle_gamma 91.986(2)
_cell_formula_units_Z 2
_cell_length_a 8.1278(4)
_cell_length_b 9.4651(4)
_cell_length_c 10.7576(5)
_cell_measurement_reflns_used 5395
_cell_measurement_temperature 100.00(10)
_cell_measurement_theta_max 26.42
_cell_measurement_theta_min 2.57
_cell_volume 785.80(6)
_computing_cell_refinement 'Bruker APEX2'
_computing_data_collection 'Bruker APEX2'
_computing_data_reduction 'Bruker SAINT'
_computing_molecular_graphics 'Ortep-3 for Windows (Farrugia, 1997)'
_computing_publication_material 'WinGX publication routines (Farrugia, 1999)'
_computing_structure_refinement 'SHELXL-97 (Sheldrick, 1997)'
_computing_structure_solution 'SHELXS-97 (Sheldrick, 1997)'
_diffrn_ambient_temperature 100.00(10)
_diffrn_measured_fraction_theta_full 0.994
_diffrn_measured_fraction_theta_max 0.994
_diffrn_measurement_device_type 'CCD area detector'
_diffrn_measurement_method 'phi and omega scans'
_diffrn_radiation_monochromator graphite
_diffrn_radiation_type MoK\a
_diffrn_radiation_wavelength 0.71073
_diffrn_reflns_av_R_equivalents 0.0245
_diffrn_reflns_av_unetI/netI 0.0232
_diffrn_reflns_limit_h_max 10
_diffrn_reflns_limit_h_min -10
_diffrn_reflns_limit_k_max 11
_diffrn_reflns_limit_k_min -7
_diffrn_reflns_limit_l_max 13
_diffrn_reflns_limit_l_min -13
_diffrn_reflns_number 11193
_diffrn_reflns_theta_full 26.37
_diffrn_reflns_theta_max 26.37
_diffrn_reflns_theta_min 1.99
_exptl_absorpt_coefficient_mu 0.084
_exptl_absorpt_correction_T_max 0.7454
_exptl_absorpt_correction_T_min 0.6749
_exptl_absorpt_correction_type multi-scan
_exptl_absorpt_process_details 'Bruker SADABS, 1996'
_exptl_crystal_colour colourless
_exptl_crystal_density_diffrn 1.329
_exptl_crystal_density_meas ?
_exptl_crystal_density_method 'not measured'
_exptl_crystal_description prism
_exptl_crystal_F_000 332
_exptl_crystal_size_max 0.16
_exptl_crystal_size_mid 0.12
_exptl_crystal_size_min 0.1
_refine_diff_density_max 0.331
_refine_diff_density_min -0.199
_refine_diff_density_rms 0.04
_refine_ls_extinction_coef 0.005(2)
_refine_ls_extinction_expression Fc^*^=kFc[1+0.001xFc^2^\l^3^/sin(2\q)]^-1/4^
_refine_ls_extinction_method SHELXL
_refine_ls_goodness_of_fit_ref 1.053
_refine_ls_hydrogen_treatment constr
_refine_ls_matrix_type full
_refine_ls_number_parameters 220
_refine_ls_number_reflns 3194
_refine_ls_number_restraints 0
_refine_ls_restrained_S_all 1.053
_refine_ls_R_factor_all 0.0432
_refine_ls_R_factor_gt 0.0374
_refine_ls_shift/su_max 0
_refine_ls_shift/su_mean 0
_refine_ls_structure_factor_coef Fsqd
_refine_ls_weighting_details 'calc w=1/[\s^2^(Fo^2^)+(0.0448P)^2^+0.3123P] where P=(Fo^2^+2Fc^2^)/3'
_refine_ls_weighting_scheme calc
_refine_ls_wR_factor_gt 0.096
_refine_ls_wR_factor_ref 0.1003
_reflns_number_gt 2780
_reflns_number_total 3194
_reflns_threshold_expression >2sigma(I)
_cod_data_source_file c2jm31134h.txt
_cod_data_source_block i12160
_cod_depositor_comments
;
The following automatic conversions were performed:

'_symmetry_cell_setting' value 'Triclinic' changed to 'triclinic'
according to /home/saulius/struct/CIF-dictionaries/cif_core.dic
dictionary named 'cif_core.dic' version 2.4.1 from 2010-06-29.

Automatic conversion script
Id: cif_fix_values 1891 2012-01-12 08:04:46Z andrius 

The following automatic conversions were performed:

'_exptl_crystal_density_meas' value 'not measured' was changed to '?'
- the value is perceived as not measured.

Automatic conversion script
Id: cif_fix_values 3008 2015-01-20 13:52:24Z robertas 
;
_cod_original_sg_symbol_H-M P-1
_cod_database_code 7208134

loop_
_symmetry_equiv_pos_as_xyz
'x, y, z'
'-x, -y, -z'

loop_
_atom_site_label
_atom_site_type_symbol
_atom_site_fract_x
_atom_site_fract_y
_atom_site_fract_z
_atom_site_U_iso_or_equiv
_atom_site_adp_type
_atom_site_occupancy
_atom_site_symmetry_multiplicity
_atom_site_calc_flag
_atom_site_refinement_flags
O1 O 0.28652(12) 0.59164(10) 0.44155(9) 0.0269(2) Uani 1 1 d .
O2 O 0.48916(14) 1.08945(10) 0.80994(10) 0.0310(3) Uani 1 1 d .
C1 C 0.18718(16) 0.84623(13) 0.90421(12) 0.0192(3) Uani 1 1 d .
H1 H 0.2173 0.9332 0.967 0.023 Uiso 1 1 calc R
C2 C 0.02009(16) 0.78668(14) 0.86355(13) 0.0218(3) Uani 1 1 d .
H2 H -0.0621 0.8334 0.9014 0.026 Uiso 1 1 calc R
C3 C -0.02574(16) 0.65876(15) 0.76747(13) 0.0217(3) Uani 1 1 d .
H3 H -0.1382 0.6212 0.7417 0.026 Uiso 1 1 calc R
C4 C 0.09435(16) 0.58573(14) 0.70910(12) 0.0194(3) Uani 1 1 d .
H4 H 0.0632 0.5013 0.6432 0.023 Uiso 1 1 calc R
C4A C 0.26131(15) 0.64245(13) 0.75210(12) 0.0171(3) Uani 1 1 d .
C5 C 0.42317(15) 0.59007(13) 0.71633(12) 0.0172(3) Uani 1 1 d .
H5 H 0.4204 0.4864 0.6755 0.021 Uiso 1 1 calc R
C5A C 0.48097(15) 0.69928(13) 0.63994(12) 0.0172(3) Uani 1 1 d .
H5A H 0.5816 0.6651 0.6103 0.021 Uiso 1 1 calc R
C6 C 0.34586(16) 0.70423(14) 0.52102(12) 0.0187(3) Uani 1 1 d .
C6A C 0.28687(16) 0.84683(14) 0.50087(12) 0.0195(3) Uani 1 1 d .
C7 C 0.17428(17) 0.84992(16) 0.38349(13) 0.0247(3) Uani 1 1 d .
H7 H 0.1379 0.7643 0.32 0.03 Uiso 1 1 calc R
C8 C 0.11708(18) 0.98016(17) 0.36183(14) 0.0293(3) Uani 1 1 d .
H8 H 0.043 0.9819 0.2834 0.035 Uiso 1 1 calc R
C9 C 0.16973(18) 1.10845(16) 0.45665(15) 0.0291(3) Uani 1 1 d .
H9 H 0.1307 1.1957 0.4415 0.035 Uiso 1 1 calc R
C10 C 0.27994(18) 1.10664(15) 0.57323(14) 0.0252(3) Uani 1 1 d .
H10 H 0.3144 1.1927 0.6366 0.03 Uiso 1 1 calc R
C10A C 0.33985(16) 0.97595(14) 0.59635(12) 0.0198(3) Uani 1 1 d .
C11 C 0.45650(16) 0.97851(13) 0.72407(12) 0.0198(3) Uani 1 1 d .
C11A C 0.53550(15) 0.84208(13) 0.74759(12) 0.0174(3) Uani 1 1 d .
H11A H 0.6583 0.861 0.7623 0.021 Uiso 1 1 calc R
C12 C 0.49689(15) 0.80086(13) 0.87293(12) 0.0167(3) Uani 1 1 d .
H12 H 0.5527 0.8652 0.9571 0.02 Uiso 1 1 calc R
C12A C 0.30702(15) 0.77209(13) 0.84830(12) 0.0164(3) Uani 1 1 d .
C13 C 0.54531(15) 0.64480(13) 0.84930(12) 0.0170(3) Uani 1 1 d .
C14 C 0.65460(16) 0.57842(14) 0.92279(12) 0.0193(3) Uani 1 1 d .
C15 C 0.68376(18) 0.42116(14) 0.88068(14) 0.0248(3) Uani 1 1 d .
H15A H 0.6187 0.382 0.7933 0.037 Uiso 1 1 calc R
H15B H 0.6497 0.3684 0.939 0.037 Uiso 1 1 calc R
H15C H 0.8016 0.4125 0.8828 0.037 Uiso 1 1 calc R
C16 C 0.75760(17) 0.65496(15) 1.05578(13) 0.0248(3) Uani 1 1 d .
H16A H 0.7328 0.7548 1.0748 0.037 Uiso 1 1 calc R
H16B H 0.8757 0.6502 1.0568 0.037 Uiso 1 1 calc R
H16C H 0.73 0.6087 1.1206 0.037 Uiso 1 1 calc R

loop_
_atom_site_aniso_label
_atom_site_aniso_U_11
_atom_site_aniso_U_22
_atom_site_aniso_U_33
_atom_site_aniso_U_23
_atom_site_aniso_U_13
_atom_site_aniso_U_12
O1 0.0318(6) 0.0244(5) 0.0205(5) 0.0020(4) 0.0005(4) 0.0034(4)
O2 0.0454(6) 0.0186(5) 0.0261(5) 0.0045(4) 0.0032(5) 0.0015(4)
C1 0.0214(6) 0.0192(6) 0.0185(6) 0.0071(5) 0.0045(5) 0.0049(5)
C2 0.0191(6) 0.0277(7) 0.0239(7) 0.0126(5) 0.0086(5) 0.0091(5)
C3 0.0131(6) 0.0300(7) 0.0247(7) 0.0146(6) 0.0020(5) 0.0008(5)
C4 0.0194(6) 0.0203(6) 0.0185(6) 0.0078(5) 0.0013(5) -0.0004(5)
C4A 0.0180(6) 0.0188(6) 0.0173(6) 0.0094(5) 0.0043(5) 0.0035(5)
C5 0.0174(6) 0.0157(6) 0.0194(6) 0.0059(5) 0.0039(5) 0.0028(5)
C5A 0.0161(6) 0.0181(6) 0.0190(6) 0.0060(5) 0.0057(5) 0.0045(5)
C6 0.0191(6) 0.0219(6) 0.0171(6) 0.0055(5) 0.0076(5) 0.0031(5)
C6A 0.0183(6) 0.0248(7) 0.0199(6) 0.0103(5) 0.0082(5) 0.0052(5)
C7 0.0219(7) 0.0335(7) 0.0217(7) 0.0109(6) 0.0060(5) 0.0053(6)
C8 0.0239(7) 0.0436(9) 0.0275(7) 0.0217(6) 0.0060(6) 0.0100(6)
C9 0.0280(8) 0.0323(8) 0.0385(8) 0.0237(7) 0.0149(6) 0.0135(6)
C10 0.0287(7) 0.0233(7) 0.0303(7) 0.0131(6) 0.0133(6) 0.0069(5)
C10A 0.0191(6) 0.0225(6) 0.0231(6) 0.0110(5) 0.0100(5) 0.0048(5)
C11 0.0220(7) 0.0176(6) 0.0221(6) 0.0068(5) 0.0084(5) 0.0000(5)
C11A 0.0140(6) 0.0194(6) 0.0195(6) 0.0068(5) 0.0031(5) 0.0012(5)
C12 0.0160(6) 0.0176(6) 0.0169(6) 0.0051(5) 0.0030(5) 0.0019(5)
C12A 0.0171(6) 0.0187(6) 0.0162(6) 0.0103(5) 0.0031(5) 0.0031(5)
C13 0.0146(6) 0.0197(6) 0.0189(6) 0.0066(5) 0.0061(5) 0.0019(5)
C14 0.0164(6) 0.0241(6) 0.0213(6) 0.0105(5) 0.0072(5) 0.0034(5)
C15 0.0257(7) 0.0267(7) 0.0278(7) 0.0140(6) 0.0094(6) 0.0101(5)
C16 0.0201(7) 0.0328(7) 0.0241(7) 0.0134(6) 0.0027(5) 0.0061(6)

loop_
_atom_type_symbol
_atom_type_description
_atom_type_scat_dispersion_real
_atom_type_scat_dispersion_imag
_atom_type_scat_source
O O 0.0106 0.006 'International Tables Vol C Tables 4.2.6.8 and 6.1.1.4'
C C 0.0033 0.0016 'International Tables Vol C Tables 4.2.6.8 and 6.1.1.4'
H H 0 0 'International Tables Vol C Tables 4.2.6.8 and 6.1.1.4'

loop_
_geom_angle_atom_site_label_1
_geom_angle_atom_site_label_2
_geom_angle_atom_site_label_3
_geom_angle
C12A C1 C2 117.97(12)
C12A C1 H1 121
C2 C1 H1 121
C3 C2 C1 121.06(12)
C3 C2 H2 119.5
C1 C2 H2 119.5
C2 C3 C4 120.96(12)
C2 C3 H3 119.5
C4 C3 H3 119.5
C4A C4 C3 118.06(12)
C4A C4 H4 121
C3 C4 H4 121
C4 C4A C12A 120.84(11)
C4 C4A C5 132.45(11)
C12A C4A C5 106.70(10)
C4A C5 C13 99.24(9)
C4A C5 C5A 105.82(9)
C13 C5 C5A 100.05(9)
C4A C5 H5 116.4
C13 C5 H5 116.4
C5A C5 H5 116.4
C6 C5A C11A 117.80(10)
C6 C5A C5 111.21(10)
C11A C5A C5 103.22(9)
C6 C5A H5A 108.1
C11A C5A H5A 108.1
C5 C5A H5A 108.1
O1 C6 C6A 120.50(12)
O1 C6 C5A 119.67(11)
C6A C6 C5A 119.83(11)
C10A C6A C7 119.63(12)
C10A C6A C6 121.76(11)
C7 C6A C6 118.61(12)
C8 C7 C6A 120.05(13)
C8 C7 H7 120
C6A C7 H7 120
C7 C8 C9 120.33(13)
C7 C8 H8 119.8
C9 C8 H8 119.8
C10 C9 C8 120.15(13)
C10 C9 H9 119.9
C8 C9 H9 119.9
C9 C10 C10A 120.24(13)
C9 C10 H10 119.9
C10A C10 H10 119.9
C10 C10A C6A 119.60(12)
C10 C10A C11 118.51(12)
C6A C10A C11 121.88(11)
O2 C11 C10A 120.75(12)
O2 C11 C11A 119.43(12)
C10A C11 C11A 119.82(11)
C11 C11A C5A 118.18(10)
C11 C11A C12 111.65(10)
C5A C11A C12 103.34(9)
C11 C11A H11A 107.7
C5A C11A H11A 107.7
C12 C11A H11A 107.7
C12A C12 C13 99.38(9)
C12A C12 C11A 106.95(9)
C13 C12 C11A 99.27(9)
C12A C12 H12 116.2
C13 C12 H12 116.2
C11A C12 H12 116.2
C1 C12A C4A 121.06(11)
C1 C12A C12 131.99(11)
C4A C12A C12 106.93(10)
C14 C13 C12 131.24(12)
C14 C13 C5 132.15(12)
C12 C13 C5 96.59(9)
C13 C14 C15 122.82(12)
C13 C14 C16 122.52(12)
C15 C14 C16 114.66(11)
C14 C15 H15A 109.5
C14 C15 H15B 109.5
H15A C15 H15B 109.5
C14 C15 H15C 109.5
H15A C15 H15C 109.5
H15B C15 H15C 109.5
C14 C16 H16A 109.5
C14 C16 H16B 109.5
H16A C16 H16B 109.5
C14 C16 H16C 109.5
H16A C16 H16C 109.5
H16B C16 H16C 109.5

loop_
_geom_bond_atom_site_label_1
_geom_bond_atom_site_label_2
_geom_bond_distance
O1 C6 1.2193(16)
O2 C11 1.2147(16)
C1 C12A 1.3837(17)
C1 C2 1.3922(18)
C1 H1 0.93
C2 C3 1.3881(19)
C2 H2 0.93
C3 C4 1.3936(18)
C3 H3 0.93
C4 C4A 1.3842(18)
C4 H4 0.93
C4A C12A 1.4000(17)
C4A C5 1.5172(17)
C5 C13 1.5271(17)
C5 C5A 1.5714(17)
C5 H5 0.98
C5A C6 1.5083(17)
C5A C11A 1.5540(16)
C5A H5A 0.98
C6 C6A 1.4926(17)
C6A C10A 1.3987(18)
C6A C7 1.3991(18)
C7 C8 1.382(2)
C7 H7 0.93
C8 C9 1.389(2)
C8 H8 0.93
C9 C10 1.381(2)
C9 H9 0.93
C10 C10A 1.3980(18)
C10 H10 0.93
C10A C11 1.4883(18)
C11 C11A 1.5085(17)
C11A C12 1.5725(17)
C11A H11A 0.98
C12 C12A 1.5135(17)
C12 C13 1.5228(17)
C12 H12 0.98
C13 C14 1.3290(18)
C14 C15 1.5002(18)
C14 C16 1.5043(18)
C15 H15A 0.96
C15 H15B 0.96
C15 H15C 0.96
C16 H16A 0.96
C16 H16B 0.96
C16 H16C 0.96
